data_4519089
loop_
_publ_author_name
'Jiang, Xue'
'Wu, Ben'
'Bai, Peng'
'Lyu, Jiafei'
'Guo, Xianghai'

_publ_section_title
;
 Novel Fluorine-Pillared Metal-Organic Framework for Highly Effective
 Lithium Enrichment from Brine.
;
_journal_issue 40
_journal_name_full 'ACS applied materials &amp; interfaces'
_journal_page_first 47793
_journal_page_last 47799
_journal_paper_doi 10.1021/acsami.1c17080
_journal_volume 13
_journal_year 2021
_chemical_formula_moiety '0.25(C36 H12 F12 Fe12 Li4 O36), H2 O'
_chemical_formula_sum 'C9 H5 F3 Fe3 Li O10'
_chemical_formula_weight 504.62
_space_group_crystal_system orthorhombic
_space_group_IT_number 57
_space_group_name_Hall '-P 2c 2b'
_space_group_name_H-M_alt 'P b c m'
_atom_sites_solution_hydrogens mixed
_atom_sites_solution_primary dual
_audit_creation_date 2021-05-17
_audit_creation_method
;
Olex2 1.2
(compiled 2018.05.29 svn.r3508 for OlexSys, GUI svn.r5506)
;
_cell_angle_alpha 90
_cell_angle_beta 90
_cell_angle_gamma 90
_cell_formula_units_Z 4
_cell_length_a 3.8139(2)
_cell_length_b 24.994(3)
_cell_length_c 14.5959(8)
_cell_measurement_reflns_used 707
_cell_measurement_temperature 100.00(10)
_cell_measurement_theta_max 73.9600
_cell_measurement_theta_min 3.5280
_cell_volume 1391.3(2)
_computing_cell_refinement 'CrysAlisPro 1.171.40.84a (Rigaku OD, 2020)'
_computing_data_collection 'CrysAlisPro 1.171.40.84a (Rigaku OD, 2020)'
_computing_data_reduction 'CrysAlisPro 1.171.40.84a (Rigaku OD, 2020)'
_computing_molecular_graphics 'Olex2 (Dolomanov et al., 2009)'
_computing_publication_material 'Olex2 (Dolomanov et al., 2009)'
_computing_structure_refinement 'ShelXL (Sheldrick, 2015)'
_computing_structure_solution 'ShelXT (Sheldrick, 2015)'
_diffrn_ambient_environment N~2~
_diffrn_ambient_temperature 100.00(10)
_diffrn_detector 'Hybrid Pixel Array Detector'
_diffrn_detector_area_resol_mean 10.0000
_diffrn_measured_fraction_theta_full 0.987
_diffrn_measured_fraction_theta_max 0.987
_diffrn_measurement_details
;
List of Runs (angles in degrees, time in seconds):

  # Type    Start    End  Width  t~exp~   \w     \q     \k     \f   Frames
--------------------------------------------------------------------------
  1  \w    -46.00  10.00   1.00   10.00    --    0.00 -77.00 -60.00   56
  2  \w    -23.00  36.00   1.00   10.00    --    0.00  82.00 -90.00   59
  3  \w     12.00 133.00   1.00   25.00    --  101.30 -19.00-150.00  121
  4  \w     38.00 127.00   1.00   25.00    --  101.30 -77.00  90.00   89
;
_diffrn_measurement_device 'four-circle diffractometer'
_diffrn_measurement_device_type 'XtaLAB AFC12 (RINC): Kappa single'
_diffrn_measurement_method '\w scans'
_diffrn_orient_matrix_type 'CrysAlisPro convention (1999,Acta A55,543-557)'
_diffrn_orient_matrix_UB_11 -0.0103411000
_diffrn_orient_matrix_UB_12 0.1038562000
_diffrn_orient_matrix_UB_13 -0.0214868000
_diffrn_orient_matrix_UB_21 -0.0606819000
_diffrn_orient_matrix_UB_22 -0.0171921000
_diffrn_orient_matrix_UB_23 0.0290805000
_diffrn_orient_matrix_UB_31 0.0039345000
_diffrn_orient_matrix_UB_32 0.0069015000
_diffrn_orient_matrix_UB_33 0.4022105000
_diffrn_radiation_monochromator mirror
_diffrn_radiation_probe x-ray
_diffrn_radiation_type CuK\a
_diffrn_radiation_wavelength 1.54184
_diffrn_reflns_av_R_equivalents 0.0424
_diffrn_reflns_av_unetI/netI 0.0677
_diffrn_reflns_Laue_measured_fraction_full 0.987
_diffrn_reflns_Laue_measured_fraction_max 0.987
_diffrn_reflns_limit_h_max 4
_diffrn_reflns_limit_h_min -2
_diffrn_reflns_limit_k_max 29
_diffrn_reflns_limit_k_min -26
_diffrn_reflns_limit_l_max 17
_diffrn_reflns_limit_l_min -13
_diffrn_reflns_number 2735
_diffrn_reflns_point_group_measured_fraction_full 0.987
_diffrn_reflns_point_group_measured_fraction_max 0.987
_diffrn_reflns_theta_full 66.990
_diffrn_reflns_theta_max 66.990
_diffrn_reflns_theta_min 3.537
_diffrn_source 'Rotating-anode X-ray tube (dual wavelength)'
_diffrn_source_type 'Rigaku (Cu) X-ray DW Source'
_exptl_absorpt_coefficient_mu 25.687
_exptl_absorpt_correction_T_max 1.00000
_exptl_absorpt_correction_T_min 0.20420
_exptl_absorpt_correction_type multi-scan
_exptl_absorpt_process_details
;
CrysAlisPro 1.171.40.84a (Rigaku Oxford Diffraction, 2020)
Empirical absorption correction using spherical harmonics,
implemented in SCALE3 ABSPACK scaling algorithm.
;
_exptl_crystal_colour colourless
_exptl_crystal_colour_primary colourless
_exptl_crystal_density_diffrn 2.409
_exptl_crystal_description needle
_exptl_crystal_F_000 988
_exptl_crystal_size_max 0.09
_exptl_crystal_size_mid 0.03
_exptl_crystal_size_min 0.03
_refine_diff_density_max 6.562
_refine_diff_density_min -3.067
_refine_diff_density_rms 0.712
_refine_ls_extinction_method none
_refine_ls_goodness_of_fit_ref 2.396
_refine_ls_hydrogen_treatment constr
_refine_ls_matrix_type full
_refine_ls_number_parameters 126
_refine_ls_number_reflns 1278
_refine_ls_number_restraints 90
_refine_ls_restrained_S_all 2.488
_refine_ls_R_factor_all 0.2382
_refine_ls_R_factor_gt 0.2230
_refine_ls_shift/su_max 0.000
_refine_ls_shift/su_mean 0.000
_refine_ls_structure_factor_coef Fsqd
_refine_ls_weighting_details 'w=1/[\s^2^(Fo^2^)+(0.2000P)^2^] where P=(Fo^2^+2Fc^2^)/3'
_refine_ls_weighting_scheme calc
_refine_ls_wR_factor_gt 0.5019
_refine_ls_wR_factor_ref 0.5185
_reflns_Friedel_coverage 0.000
_reflns_number_gt 998
_reflns_number_total 1278
_reflns_threshold_expression 'I > 2\s(I)'
_cod_data_source_file am1c17080_si_003.cif
_cod_data_source_block 1859-4
_cod_original_cell_volume 1391.38(17)
_cod_database_code 4519089
_shelx_shelxl_version_number 2018/1
_shelx_space_group_comment
;
The symmetry employed for this shelxl refinement is uniquely defined
by the following loop, which should always be used as a source of
symmetry information in preference to the above space-group names.
They are only intended as comments.
;
_shelx_estimated_absorpt_t_max 0.513
_shelx_estimated_absorpt_t_min 0.206
_reflns_odcompleteness_completeness 98.32
_reflns_odcompleteness_iscentric 1
_reflns_odcompleteness_theta 66.97
_olex2_refinement_description
;
1. Fixed Uiso
 At 1.2 times of:
  All C(H) groups, All O(H,H) groups
2. Uiso/Uaniso restraints and constraints
Uanis(Fe1) \\sim Ueq, Uanis(Fe2) \\sim Ueq: with sigma of 0.002 and sigma for
terminal atoms of 0.004
Uanis(F1) \\sim Ueq, Uanis(O4) \\sim Ueq, Uanis(O1) \\sim Ueq, Uanis(F2) \\sim
Ueq, Uanis(O5) \\sim Ueq, Uanis(O2) \\sim Ueq, Uanis(C2) \\sim Ueq, Uanis(C3)
\\sim Ueq, Uanis(C4) \\sim Ueq, Uanis(C5) \\sim Ueq, Uanis(C6) \\sim Ueq,
Uanis(O3) \\sim Ueq: with sigma of 0.01 and sigma for terminal atoms of 0.02
Uanis(C1) \\sim Ueq: with sigma of 0.005 and sigma for terminal atoms of 0.01
3. Others
 Fixed Sof: Li1(0.5)
4.a Riding coordinates:
 O6(H6A,H6B)
4.b Aromatic/amide H refined with riding coordinates:
 C3(H3), C4(H4)
;
_olex2_submission_special_instructions 'No special instructions were received'
_oxdiff_exptl_absorpt_empirical_details
;
Empirical correction (ABSPACK) includes:
- Absorption correction using spherical harmonics
- Frame scaling
;
_oxdiff_exptl_absorpt_empirical_full_max 3.323
_oxdiff_exptl_absorpt_empirical_full_min 0.624

loop_
_space_group_symop_operation_xyz
'x, y, z'
'-x, -y, z+1/2'
'-x, y+1/2, -z+1/2'
'x, -y+1/2, -z'
'-x, -y, -z'
'x, y, -z-1/2'
'x, -y-1/2, z-1/2'
'-x, y-1/2, z'

loop_
_atom_site_label
_atom_site_type_symbol
_atom_site_fract_x
_atom_site_fract_y
_atom_site_fract_z
_atom_site_U_iso_or_equiv
_atom_site_adp_type
_atom_site_occupancy
_atom_site_site_symmetry_order
_atom_site_calc_flag
_atom_site_refinement_flags_posn
_atom_site_refinement_flags_adp
_atom_site_refinement_flags_occupancy
_atom_site_disorder_assembly
_atom_site_disorder_group
Fe1 Fe 0.8154(10) 0.750000 0.500000 0.0148(14) Uani 1 2 d S TU P . .
Fe2 Fe 0.8250(7) 0.62748(12) 0.3744(2) 0.0148(13) Uani 1 1 d . U . . .
O1 O 0.810(4) 0.6876(6) 0.5827(11) 0.025(3) Uani 1 1 d . U . . .
O3 O 1.164(4) 0.4463(6) 0.6719(10) 0.027(4) Uani 1 1 d . U . . .
O2 O 0.829(4) 0.6095(7) 0.5064(11) 0.028(4) Uani 1 1 d . U . . .
F1 F 0.341(7) 0.750000 0.500000 0.062(7) Uani 1 2 d S TU P . .
O4 O 0.816(4) 0.7039(7) 0.3969(12) 0.035(4) Uani 1 1 d . U . . .
F2 F 0.362(6) 0.6270(7) 0.3746(14) 0.066(6) Uani 1 1 d . U . . .
C1 C 0.840(5) 0.6361(8) 0.5795(17) 0.022(5) Uani 1 1 d . U . . .
O5 O 0.820(6) 0.6518(9) 0.250000 0.034(6) Uani 1 2 d S TU P . .
O6 O 0.325(6) 0.7469(9) 0.250000 0.033(6) Uani 1 2 d S T P . .
H6A H 0.474774 0.721614 0.250000 0.039 Uiso 1 2 d RS T P . .
H6B H 0.171304 0.722274 0.250000 0.039 Uiso 1 2 d RS T P . .
C6 C 1.122(9) 0.4702(13) 0.750000 0.031(7) Uani 1 2 d S TU P . .
C2 C 0.871(5) 0.6085(8) 0.6655(15) 0.023(5) Uani 1 1 d . U . . .
C3 C 0.832(6) 0.6353(11) 0.750000 0.017(6) Uani 1 2 d S TU P . .
H3 H 0.778168 0.671557 0.749999 0.020 Uiso 1 2 calc RS TU P . .
C5 C 1.017(7) 0.5261(11) 0.750000 0.022(6) Uani 1 2 d S TU P . .
C4 C 0.977(7) 0.5536(10) 0.6679(15) 0.036(5) Uani 1 1 d . U . . .
H4 H 1.019405 0.535889 0.613087 0.043 Uiso 1 1 calc R U . . .
Li1 Li 0.63(6) 0.483(9) 0.488(16) 0.12(7) Uiso 0.5 1 d . . . . .

loop_
_atom_site_aniso_label
_atom_site_aniso_U_11
_atom_site_aniso_U_22
_atom_site_aniso_U_33
_atom_site_aniso_U_23
_atom_site_aniso_U_13
_atom_site_aniso_U_12
Fe1 0.013(2) 0.0250(18) 0.0062(19) -0.0006(13) 0.000 0.000
Fe2 0.0112(18) 0.0303(17) 0.0028(17) -0.0007(10) -0.0002(9) 0.0013(10)
O1 0.031(7) 0.039(7) 0.005(6) -0.002(5) -0.004(5) 0.002(5)
O3 0.035(7) 0.031(6) 0.015(7) -0.003(5) 0.001(5) 0.001(5)
O2 0.037(8) 0.039(7) 0.007(6) 0.002(5) 0.000(5) 0.002(5)
F1 0.077(11) 0.043(9) 0.066(11) 0.012(8) 0.000 0.000
O4 0.063(9) 0.030(7) 0.014(7) 0.000(6) 0.001(6) -0.001(6)
F2 0.085(10) 0.052(8) 0.063(10) -0.015(7) -0.002(7) 0.006(7)
C1 0.024(6) 0.028(6) 0.016(6) -0.003(4) 0.001(4) 0.001(4)
O5 0.054(10) 0.031(8) 0.016(9) 0.000 0.000 0.000(7)
O6 0.037(15) 0.044(14) 0.018(13) 0.000 0.000 -0.007(9)
C6 0.033(10) 0.032(10) 0.029(11) 0.000 0.000 -0.001(8)
C2 0.026(8) 0.032(8) 0.011(8) -0.006(6) -0.007(7) 0.004(6)
C3 0.016(10) 0.021(9) 0.014(10) 0.000 0.000 -0.001(7)
C5 0.020(10) 0.029(9) 0.018(10) 0.000 0.000 0.003(8)
C4 0.038(9) 0.048(9) 0.021(9) -0.004(7) 0.000(8) -0.001(8)

loop_
_atom_type_symbol
_atom_type_description
_atom_type_scat_dispersion_real
_atom_type_scat_dispersion_imag
_atom_type_scat_source
C C 0.0181 0.0091 'International Tables Vol C Tables 4.2.6.8 and 6.1.1.4'
H H 0.0000 0.0000 'International Tables Vol C Tables 4.2.6.8 and 6.1.1.4'
F F 0.0727 0.0534 'International Tables Vol C Tables 4.2.6.8 and 6.1.1.4'
Fe Fe -1.1336 3.1974 'International Tables Vol C Tables 4.2.6.8 and 6.1.1.4'
Li Li 0.0008 0.0003 'International Tables Vol C Tables 4.2.6.8 and 6.1.1.4'
O O 0.0492 0.0322 'International Tables Vol C Tables 4.2.6.8 and 6.1.1.4'

loop_
_geom_angle_atom_site_label_1
_geom_angle_atom_site_label_2
_geom_angle_atom_site_label_3
_geom_angle
_geom_angle_site_symmetry_1
_geom_angle_site_symmetry_3
_geom_angle_publ_flag
O1 Fe1 O1 178.8(8) . 4_566 ?
O1 Fe1 F1 90.6(4) 4_566 1_655 ?
O1 Fe1 F1 90.6(4) . 1_655 ?
F1 Fe1 O1 89.4(4) . . ?
F1 Fe1 O1 89.4(4) . 4_566 ?
F1 Fe1 F1 180.000(16) . 1_655 ?
F1 Fe1 O4 90.1(5) . . ?
F1 Fe1 O4 90.1(5) . 4_566 ?
O4 Fe1 O1 89.7(7) 4_566 . ?
O4 Fe1 O1 90.3(7) . . ?
O4 Fe1 O1 89.7(7) . 4_566 ?
O4 Fe1 O1 90.3(7) 4_566 4_566 ?
O4 Fe1 F1 89.9(5) . 1_655 ?
O4 Fe1 F1 89.9(5) 4_566 1_655 ?
O4 Fe1 O4 179.7(11) 4_566 . ?
O3 Fe2 O2 97.0(7) 5_766 . ?
O3 Fe2 F2 88.5(6) 5_766 1_655 ?
O2 Fe2 F2 89.5(7) . 1_655 ?
O4 Fe2 O3 169.6(7) . 5_766 ?
O4 Fe2 O2 93.4(8) . . ?
O4 Fe2 F2 91.3(7) . 1_655 ?
F2 Fe2 O3 90.9(7) . 5_766 ?
F2 Fe2 O2 90.2(8) . . ?
F2 Fe2 O4 89.4(8) . . ?
F2 Fe2 F2 179.3(11) . 1_655 ?
F2 Fe2 O5 89.7(10) . . ?
O5 Fe2 O3 88.3(8) . 5_766 ?
O5 Fe2 O2 174.7(8) . . ?
O5 Fe2 O4 81.3(9) . . ?
O5 Fe2 F2 90.7(9) . 1_655 ?
C1 O1 Fe1 139.9(15) . . ?
C6 O3 Fe2 137.6(17) . 5_766 ?
C1 O2 Fe2 134.9(15) . . ?
Fe1 F1 Fe1 180.0 . 1_455 ?
Fe1 O4 Fe2 137.2(9) . . ?
Fe2 F2 Fe2 179.3(12) . 1_455 ?
O1 C1 C2 117(2) . . ?
O2 C1 O1 124(2) . . ?
O2 C1 C2 119.3(19) . . ?
Fe2 O5 Fe2 143.0(13) . 6_556 ?
O3 C6 O3 123(3) 6_557 . ?
O3 C6 C5 118.5(14) . . ?
O3 C6 C5 118.5(14) 6_557 . ?
C3 C2 C1 121.8(19) . . ?
C3 C2 C4 117.6(19) . . ?
C4 C2 C1 120.4(19) . . ?
C2 C3 C2 122(3) 6_557 . ?
C4 C5 C6 120.5(14) 6_557 . ?
C4 C5 C6 120.5(14) . . ?
C4 C5 C4 119(3) 6_557 . ?
C5 C4 C2 122(2) . . ?
Li1 Li1 Li1 120(10) 5_666 5_766 ?

loop_
_geom_bond_atom_site_label_1
_geom_bond_atom_site_label_2
_geom_bond_distance
_geom_bond_site_symmetry_2
_geom_bond_publ_flag
Fe1 O1 1.972(16) . ?
Fe1 O1 1.972(16) 4_566 ?
Fe1 F1 1.81(3) . ?
Fe1 F1 2.01(3) 1_655 ?
Fe1 O4 1.895(17) 4_566 ?
Fe1 O4 1.895(17) . ?
Fe2 O3 1.965(15) 5_766 ?
Fe2 O2 1.978(16) . ?
Fe2 O4 1.939(17) . ?
Fe2 F2 1.76(2) . ?
Fe2 F2 2.05(2) 1_655 ?
Fe2 O5 1.915(8) . ?
O1 C1 1.29(2) . ?
O3 C6 1.30(2) . ?
O2 C1 1.26(3) . ?
C1 C2 1.44(3) . ?
C6 C5 1.45(4) . ?
C2 C3 1.41(2) . ?
C2 C4 1.43(3) . ?
C5 C4 1.39(3) . ?
C5 C4 1.39(3) 6_557 ?
Li1 Li1 1.3(4) 5_666 ?
Li1 Li1 3.0(5) 5_766 ?
